data_4132189
loop_
_publ_author_name
'Mandler, Michael D.'
'Baidin, Vadim'
'Lee, James'
'Pahil, Karanbir S.'
'Owens, Tristan W.'
'Kahne, Daniel'

_publ_section_title
;
 Novobiocin Enhances Polymyxin Activity by Stimulating Lipopolysaccharide
 Transport.
;
_journal_issue 22
_journal_name_full 'Journal of the American Chemical Society'
_journal_page_first 6749
_journal_page_last 6753
_journal_paper_doi 10.1021/jacs.8b02283
_journal_volume 140
_journal_year 2018
_chemical_absolute_configuration ad
_chemical_formula_sum 'C36 H40 N2 O11'
_chemical_formula_weight 676.70
_space_group_crystal_system orthorhombic
_space_group_IT_number 19
_space_group_name_Hall 'P 2ac 2ab'
_space_group_name_H-M_alt 'P 21 21 21'
_atom_sites_solution_hydrogens geom
_audit_creation_method SHELXL-2014/7
_cell_angle_alpha 90
_cell_angle_beta 90
_cell_angle_gamma 90
_cell_formula_units_Z 4
_cell_length_a 7.1329(2)
_cell_length_b 17.6817(4)
_cell_length_c 35.8965(8)
_cell_measurement_reflns_used 9563
_cell_measurement_temperature 100(2)
_cell_measurement_theta_max 65.7
_cell_measurement_theta_min 2.78
_cell_volume 4527.33(19)
_computing_cell_refinement 'SAINT 8.37A (Bruker-AXS, 2015)'
_computing_data_reduction 'SAINT 8.37A (Bruker-AXS, 2015)'
_computing_molecular_graphics 'Bruker SHELXTL (Sheldrick, 2015)'
_computing_publication_material 'Bruker SHELXTL (Sheldrick, 2015)'
_computing_structure_refinement 'SHELXL-2014 (Sheldrick, 2015)'
_computing_structure_solution 'SHELXT-2014 (Sheldrick, 2015)'
_diffrn_ambient_temperature 100(2)
_diffrn_measured_fraction_theta_full 0.974
_diffrn_measured_fraction_theta_max 0.974
_diffrn_measurement_device_type
;
Bruker D8 goniometer with CCD area detector  
;
_diffrn_measurement_method 'omega and phi scans'
_diffrn_radiation_monochromator graphite
_diffrn_radiation_source 'I\mS microfocus tube'
_diffrn_radiation_type CuK\a
_diffrn_radiation_wavelength 1.54178
_diffrn_reflns_av_R_equivalents 0.0479
_diffrn_reflns_av_unetI/netI 0.0311
_diffrn_reflns_Laue_measured_fraction_full 0.974
_diffrn_reflns_Laue_measured_fraction_max 0.974
_diffrn_reflns_limit_h_max 8
_diffrn_reflns_limit_h_min -8
_diffrn_reflns_limit_k_max 17
_diffrn_reflns_limit_k_min -21
_diffrn_reflns_limit_l_max 33
_diffrn_reflns_limit_l_min -41
_diffrn_reflns_number 45820
_diffrn_reflns_point_group_measured_fraction_full 0.965
_diffrn_reflns_point_group_measured_fraction_max 0.965
_diffrn_reflns_theta_full 66.822
_diffrn_reflns_theta_max 66.822
_diffrn_reflns_theta_min 2.462
_exptl_absorpt_coefficient_mu 0.614
_exptl_absorpt_correction_T_max 0.8058
_exptl_absorpt_correction_T_min 0.7046
_exptl_absorpt_correction_type multi-scan
_exptl_absorpt_process_details sadabs
_exptl_crystal_colour colorless
_exptl_crystal_density_diffrn 0.993
_exptl_crystal_description needle
_exptl_crystal_F_000 1432
_exptl_crystal_size_max 0.160
_exptl_crystal_size_mid 0.100
_exptl_crystal_size_min 0.080
_refine_diff_density_max 0.299
_refine_diff_density_min -0.320
_refine_diff_density_rms 0.068
_refine_ls_abs_structure_details
;
 Flack x determined using 2638 quotients [(I+)-(I-)]/[(I+)+(I-)]
 (Parsons, Flack and Wagner, Acta Cryst. B69 (2013) 249-259).
;
_refine_ls_abs_structure_Flack 0.10(8)
_refine_ls_extinction_method none
_refine_ls_goodness_of_fit_ref 1.084
_refine_ls_hydrogen_treatment constr
_refine_ls_matrix_type full
_refine_ls_number_parameters 449
_refine_ls_number_reflns 7771
_refine_ls_number_restraints 4
_refine_ls_restrained_S_all 1.083
_refine_ls_R_factor_all 0.0801
_refine_ls_R_factor_gt 0.0757
_refine_ls_shift/su_max 0.000
_refine_ls_shift/su_mean 0.000
_refine_ls_structure_factor_coef Fsqd
_refine_ls_weighting_details 'w=1/[\s^2^(Fo^2^)+(0.1377P)^2^+2.5443P] where P=(Fo^2^+2Fc^2^)/3'
_refine_ls_weighting_scheme calc
_refine_ls_wR_factor_gt 0.2141
_refine_ls_wR_factor_ref 0.2190
_reflns_Friedel_coverage 0.743
_reflns_Friedel_fraction_full 0.953
_reflns_Friedel_fraction_max 0.952
_reflns_number_gt 7041
_reflns_number_total 7771
_reflns_threshold_expression 'I > 2\s(I)'
_cod_data_source_file ja8b02283_si_002.cif
_cod_data_source_block Compound3
_cod_database_code 4132189
_shelx_shelxl_version_number 2014/7
_shelx_space_group_comment
;
The symmetry employed for this shelxl refinement is uniquely defined
by the following loop, which should always be used as a source of
symmetry information in preference to the above space-group names.
They are only intended as comments.
;
_shelx_estimated_absorpt_t_min 0.908
_shelx_estimated_absorpt_t_max 0.953
_refine_ls_abs_structure_hooft 0.00(8)

loop_
_space_group_symop_operation_xyz
'x, y, z'
'-x+1/2, -y, z+1/2'
'x+1/2, -y+1/2, -z'
'-x, y+1/2, -z+1/2'

loop_
_atom_site_label
_atom_site_type_symbol
_atom_site_fract_x
_atom_site_fract_y
_atom_site_fract_z
_atom_site_U_iso_or_equiv
_atom_site_adp_type
_atom_site_occupancy
_atom_site_site_symmetry_order
_atom_site_calc_flag
_atom_site_refinement_flags_posn
_atom_site_refinement_flags_adp
O1 O 0.8631(6) 0.7332(2) 0.35018(10) 0.0508(9) Uani 1 1 d . .
O2 O 0.8302(7) 0.8389(3) 0.38492(13) 0.0593(11) Uani 1 1 d . .
O3 O 1.1394(5) 0.6223(3) 0.35722(10) 0.0517(10) Uani 1 1 d . .
O4 O 0.7785(5) 0.5500(2) 0.42020(10) 0.0418(8) Uani 1 1 d . .
O5 O 0.7779(5) 0.6536(2) 0.46224(9) 0.0394(8) Uani 1 1 d . .
O6 O 0.5496(5) 0.6504(2) 0.37356(9) 0.0416(8) Uani 1 1 d . .
H6 H 0.5813 0.6666 0.3525 0.062 Uiso 1 1 calc R U
O7 O 0.6583(8) 0.4703(3) 0.61137(12) 0.0685(13) Uani 1 1 d . .
H7 H 0.6841 0.4547 0.6329 0.103 Uiso 1 1 calc R U
O8 O 0.8352(5) 0.6900(2) 0.59127(9) 0.0421(8) Uani 1 1 d . .
O9 O 0.8964(5) 0.7113(2) 0.65036(9) 0.0459(9) Uani 1 1 d . .
O10 O 0.7107(8) 0.4498(3) 0.67804(11) 0.0655(13) Uani 1 1 d . .
O11 O 0.9773(5) 0.4912(2) 0.84460(10) 0.0468(9) Uani 1 1 d . .
H11 H 0.9209 0.4547 0.8546 0.070 Uiso 1 1 calc R U
N2 N 0.8059(7) 0.5725(3) 0.67398(12) 0.0495(11) Uani 1 1 d . .
H2 H 0.8421 0.6112 0.6876 0.059 Uiso 1 1 calc R U
C1 C 0.8229(13) 1.0282(6) 0.2701(3) 0.104(4) Uani 1 1 d . .
H1A H 0.8362 1.0591 0.2926 0.156 Uiso 1 1 calc R U
H1B H 0.6980 1.0360 0.2593 0.156 Uiso 1 1 calc R U
H1C H 0.9186 1.0429 0.2519 0.156 Uiso 1 1 calc R U
N1 N 0.8209(7) 0.9226(3) 0.31660(15) 0.0595(14) Uani 1 1 d D .
H1 H 0.7891 0.9530 0.3350 0.071 Uiso 1 1 calc R U
C2 C 0.8475(9) 0.9448(6) 0.2801(2) 0.081(3) Uani 1 1 d D .
C3 C 0.8885(11) 0.8811(6) 0.2604(2) 0.088(3) Uani 1 1 d D .
H3 H 0.9073 0.8789 0.2342 0.105 Uiso 1 1 calc R U
C4 C 0.8985(10) 0.8199(5) 0.28462(17) 0.071(2) Uani 1 1 d D .
H4 H 0.9316 0.7696 0.2781 0.085 Uiso 1 1 calc R U
C5 C 0.8513(9) 0.8454(4) 0.32009(19) 0.0634(17) Uani 1 1 d D .
C6 C 0.8471(8) 0.8084(4) 0.35445(16) 0.0486(13) Uani 1 1 d . .
C7 C 0.8743(7) 0.6876(3) 0.38347(13) 0.0401(11) Uani 1 1 d . .
H7A H 0.9598 0.7120 0.4020 0.048 Uiso 1 1 calc R U
C8 C 0.9535(8) 0.6127(3) 0.37119(13) 0.0416(11) Uani 1 1 d . .
H8 H 0.8726 0.5915 0.3510 0.050 Uiso 1 1 calc R U
C9 C 0.9636(8) 0.5554(3) 0.40338(16) 0.0453(12) Uani 1 1 d . .
C10 C 0.6905(8) 0.6166(3) 0.43111(14) 0.0446(12) Uani 1 1 d . .
H10 H 0.5594 0.6036 0.4386 0.054 Uiso 1 1 calc R U
C11 C 0.6788(8) 0.6759(3) 0.40060(14) 0.0402(11) Uani 1 1 d . .
H11A H 0.6335 0.7247 0.4114 0.048 Uiso 1 1 calc R U
C12 C 1.1549(10) 0.6249(6) 0.31877(18) 0.076(2) Uani 1 1 d . .
H12A H 1.0889 0.5817 0.3079 0.113 Uiso 1 1 calc R U
H12B H 1.2875 0.6230 0.3117 0.113 Uiso 1 1 calc R U
H12C H 1.0992 0.6720 0.3095 0.113 Uiso 1 1 calc R U
C13 C 1.1183(9) 0.5724(4) 0.43083(17) 0.0560(14) Uani 1 1 d . .
H13A H 1.1151 0.6262 0.4374 0.084 Uiso 1 1 calc R U
H13B H 1.2398 0.5602 0.4196 0.084 Uiso 1 1 calc R U
H13C H 1.1006 0.5418 0.4533 0.084 Uiso 1 1 calc R U
C14 C 0.9925(11) 0.4786(4) 0.3860(2) 0.0669(18) Uani 1 1 d . .
H14A H 0.9874 0.4397 0.4054 0.100 Uiso 1 1 calc R U
H14B H 1.1152 0.4771 0.3737 0.100 Uiso 1 1 calc R U
H14C H 0.8938 0.4692 0.3676 0.100 Uiso 1 1 calc R U
C15 C 0.7572(8) 0.6245(3) 0.49678(14) 0.0459(13) Uani 1 1 d . .
C16 C 0.6950(9) 0.5501(4) 0.50249(16) 0.0531(15) Uani 1 1 d . .
H16 H 0.6620 0.5186 0.4821 0.064 Uiso 1 1 calc R U
C17 C 0.6829(9) 0.5237(4) 0.53883(16) 0.0534(15) Uani 1 1 d . .
H17 H 0.6424 0.4732 0.5430 0.064 Uiso 1 1 calc R U
C18 C 0.7274(8) 0.5680(3) 0.56881(14) 0.0479(13) Uani 1 1 d . .
C19 C 0.7273(9) 0.5412(4) 0.60689(15) 0.0541(15) Uani 1 1 d . .
C20 C 0.7875(8) 0.5887(3) 0.63503(15) 0.0476(13) Uani 1 1 d . .
C21 C 0.8394(8) 0.6642(4) 0.62730(14) 0.0468(13) Uani 1 1 d . .
C22 C 0.7853(8) 0.6421(3) 0.56208(14) 0.0418(11) Uani 1 1 d . .
C23 C 0.8020(8) 0.6726(3) 0.52568(12) 0.0401(11) Uani 1 1 d . .
C24 C 0.8687(9) 0.7512(3) 0.52008(14) 0.0465(13) Uani 1 1 d . .
H24A H 1.0039 0.7536 0.5248 0.070 Uiso 1 1 calc R U
H24B H 0.8031 0.7850 0.5373 0.070 Uiso 1 1 calc R U
H24C H 0.8433 0.7669 0.4944 0.070 Uiso 1 1 calc R U
C25 C 0.7773(8) 0.5080(4) 0.69341(16) 0.0578(17) Uani 1 1 d . .
C26 C 0.8303(9) 0.5060(4) 0.73206(16) 0.0535(14) Uani 1 1 d . .
C27 C 0.8181(7) 0.4374(4) 0.75077(14) 0.0494(14) Uani 1 1 d . .
H27 H 0.7758 0.3942 0.7375 0.059 Uiso 1 1 calc R U
C28 C 0.8656(8) 0.4298(4) 0.78804(12) 0.0449(13) Uani 1 1 d . .
H28 H 0.8571 0.3820 0.8000 0.054 Uiso 1 1 calc R U
C29 C 0.9283(8) 0.4959(3) 0.80838(13) 0.0447(13) Uani 1 1 d . .
C30 C 0.9325(9) 0.5630(4) 0.79018(15) 0.0566(16) Uani 1 1 d . .
C31 C 0.8871(10) 0.5702(3) 0.75301(18) 0.0590(17) Uani 1 1 d . .
H31 H 0.8938 0.6184 0.7414 0.071 Uiso 1 1 calc R U
C32 C 0.9916(14) 0.6375(5) 0.8110(2) 0.081(3) Uani 1 1 d . .
H32A H 1.0621 0.6251 0.8339 0.097 Uiso 1 1 calc R U
H32B H 1.0724 0.6689 0.7947 0.097 Uiso 1 1 calc R U
C33 C 0.8071(17) 0.6809(5) 0.8208(2) 0.094(3) Uani 1 1 d . .
H33 H 0.7303 0.6609 0.8400 0.112 Uiso 1 1 calc R U
C34 C 0.7514(12) 0.7432(6) 0.8043(2) 0.082(2) Uani 1 1 d . .
C35 C 0.8573(16) 0.7831(5) 0.7751(3) 0.094(3) Uani 1 1 d . .
H35A H 0.9762 0.7568 0.7707 0.141 Uiso 1 1 calc R U
H35B H 0.8825 0.8350 0.7832 0.141 Uiso 1 1 calc R U
H35C H 0.7837 0.7840 0.7521 0.141 Uiso 1 1 calc R U
C36 C 0.564(2) 0.7783(8) 0.8138(4) 0.141(6) Uani 1 1 d . .
H36A H 0.5649 0.8319 0.8069 0.212 Uiso 1 1 calc R U
H36B H 0.5412 0.7736 0.8406 0.212 Uiso 1 1 calc R U
H36C H 0.4644 0.7522 0.8001 0.212 Uiso 1 1 calc R U

loop_
_atom_site_aniso_label
_atom_site_aniso_U_11
_atom_site_aniso_U_22
_atom_site_aniso_U_33
_atom_site_aniso_U_23
_atom_site_aniso_U_13
_atom_site_aniso_U_12
O1 0.059(2) 0.064(3) 0.0295(19) 0.0051(16) -0.0036(16) 0.004(2)
O2 0.066(3) 0.055(2) 0.058(3) 0.0119(19) 0.002(2) -0.002(2)
O3 0.0413(19) 0.082(3) 0.0315(19) -0.0114(17) 0.0033(14) 0.007(2)
O4 0.050(2) 0.0392(19) 0.0365(19) 0.0019(14) -0.0040(15) 0.0039(16)
O5 0.052(2) 0.0407(18) 0.0251(17) 0.0004(13) -0.0020(14) -0.0038(16)
O6 0.0410(18) 0.054(2) 0.0295(18) -0.0033(14) -0.0009(14) 0.0023(17)
O7 0.095(4) 0.061(3) 0.049(2) 0.0203(19) -0.018(2) -0.026(3)
O8 0.056(2) 0.052(2) 0.0186(16) 0.0006(13) -0.0053(14) -0.0087(17)
O9 0.055(2) 0.059(2) 0.0239(18) 0.0006(15) -0.0025(15) -0.0061(18)
O10 0.091(3) 0.068(3) 0.037(2) 0.0161(18) -0.016(2) -0.031(3)
O11 0.047(2) 0.063(2) 0.0305(19) 0.0057(16) -0.0027(15) -0.0010(18)
N2 0.058(3) 0.056(3) 0.035(2) 0.0085(19) -0.005(2) -0.007(2)
C1 0.077(5) 0.133(8) 0.101(7) 0.084(6) 0.005(5) 0.006(5)
N1 0.047(3) 0.079(4) 0.052(3) 0.030(3) 0.008(2) 0.009(3)
C2 0.043(3) 0.145(8) 0.055(4) 0.069(5) 0.004(3) -0.002(4)
C3 0.065(4) 0.156(9) 0.043(4) 0.049(5) 0.000(3) -0.004(5)
C4 0.061(4) 0.112(6) 0.038(3) 0.029(3) -0.002(3) 0.014(4)
C5 0.046(3) 0.085(5) 0.059(4) 0.011(3) 0.011(3) 0.006(3)
C6 0.042(3) 0.064(4) 0.040(3) 0.006(2) -0.005(2) -0.001(3)
C7 0.041(3) 0.055(3) 0.024(2) 0.001(2) 0.0010(19) 0.005(2)
C8 0.043(3) 0.057(3) 0.025(2) -0.006(2) 0.0008(19) -0.001(2)
C9 0.050(3) 0.043(3) 0.043(3) -0.007(2) -0.002(2) 0.013(2)
C10 0.050(3) 0.047(3) 0.037(3) 0.003(2) -0.004(2) 0.002(2)
C11 0.047(3) 0.042(3) 0.031(3) 0.001(2) 0.002(2) -0.013(2)
C12 0.051(4) 0.135(7) 0.041(3) -0.010(4) -0.002(3) 0.008(4)
C13 0.057(3) 0.058(4) 0.053(3) 0.003(3) -0.009(3) -0.004(3)
C14 0.068(4) 0.058(4) 0.075(5) -0.017(3) -0.006(3) 0.012(3)
C15 0.060(3) 0.052(3) 0.026(3) 0.003(2) -0.008(2) -0.002(3)
C16 0.057(3) 0.056(3) 0.046(3) 0.005(2) -0.019(3) -0.021(3)
C17 0.054(3) 0.057(3) 0.050(3) 0.023(3) -0.017(3) -0.016(3)
C18 0.058(3) 0.062(3) 0.023(2) 0.015(2) 0.000(2) -0.014(3)
C19 0.054(3) 0.076(4) 0.033(3) 0.004(3) -0.002(2) -0.011(3)
C20 0.046(3) 0.059(3) 0.038(3) 0.001(2) -0.002(2) -0.009(3)
C21 0.049(3) 0.068(4) 0.023(2) 0.009(2) -0.009(2) -0.007(3)
C22 0.052(3) 0.044(3) 0.029(3) 0.010(2) -0.005(2) -0.005(2)
C23 0.058(3) 0.044(3) 0.018(2) 0.0008(18) -0.008(2) -0.008(2)
C24 0.056(3) 0.052(3) 0.032(3) 0.016(2) 0.000(2) -0.013(3)
C25 0.041(3) 0.092(5) 0.040(3) 0.023(3) -0.004(2) -0.012(3)
C26 0.052(3) 0.067(4) 0.041(3) 0.011(3) -0.008(2) -0.001(3)
C27 0.040(3) 0.082(4) 0.026(3) 0.014(2) -0.006(2) -0.013(3)
C28 0.050(3) 0.073(4) 0.012(2) 0.010(2) 0.0003(18) 0.005(3)
C29 0.049(3) 0.067(4) 0.018(2) 0.013(2) 0.0036(19) -0.004(3)
C30 0.064(4) 0.072(4) 0.033(3) 0.016(3) -0.022(3) -0.022(3)
C31 0.074(4) 0.047(3) 0.056(4) 0.021(3) -0.021(3) -0.022(3)
C32 0.116(7) 0.072(5) 0.054(4) 0.008(3) -0.022(4) -0.039(5)
C33 0.147(9) 0.094(6) 0.040(4) -0.013(4) 0.016(5) -0.064(6)
C34 0.065(4) 0.122(7) 0.058(4) -0.009(5) 0.001(3) -0.019(5)
C35 0.119(8) 0.071(5) 0.092(6) 0.024(4) 0.012(6) 0.010(5)
C36 0.143(11) 0.140(10) 0.141(10) -0.090(9) 0.054(9) -0.026(9)

loop_
_atom_type_symbol
_atom_type_description
_atom_type_scat_dispersion_real
_atom_type_scat_dispersion_imag
_atom_type_scat_source
C C 0.0181 0.0091 'International Tables Vol C Tables 4.2.6.8 and 6.1.1.4'
H H 0.0000 0.0000 'International Tables Vol C Tables 4.2.6.8 and 6.1.1.4'
N N 0.0311 0.0180 'International Tables Vol C Tables 4.2.6.8 and 6.1.1.4'
O O 0.0492 0.0322 'International Tables Vol C Tables 4.2.6.8 and 6.1.1.4'

loop_
_geom_angle_atom_site_label_1
_geom_angle_atom_site_label_2
_geom_angle_atom_site_label_3
_geom_angle
C6 O1 C7 117.6(4)
C12 O3 C8 115.3(4)
C10 O4 C9 118.0(4)
C15 O5 C10 119.5(4)
C11 O6 H6 109.5
C19 O7 H7 109.5
C21 O8 C22 120.8(4)
C29 O11 H11 109.5
C25 N2 C20 131.2(5)
C25 N2 H2 114.4
C20 N2 H2 114.4
C2 C1 H1A 109.5
C2 C1 H1B 109.5
H1A C1 H1B 109.5
C2 C1 H1C 109.5
H1A C1 H1C 109.5
H1B C1 H1C 109.5
C2 N1 C5 110.1(7)
C2 N1 H1 124.9
C5 N1 H1 124.9
C3 C2 N1 106.7(7)
C3 C2 C1 134.4(7)
N1 C2 C1 118.9(9)
C2 C3 C4 109.3(7)
C2 C3 H3 125.4
C4 C3 H3 125.4
C3 C4 C5 107.9(8)
C3 C4 H4 126.0
C5 C4 H4 126.0
N1 C5 C4 105.9(6)
N1 C5 C6 122.5(6)
C4 C5 C6 131.4(7)
O2 C6 O1 123.1(5)
O2 C6 C5 125.7(6)
O1 C6 C5 111.2(6)
O1 C7 C8 105.6(4)
O1 C7 C11 110.8(4)
C8 C7 C11 109.8(4)
O1 C7 H7A 110.2
C8 C7 H7A 110.2
C11 C7 H7A 110.2
O3 C8 C7 110.3(5)
O3 C8 C9 107.4(4)
C7 C8 C9 112.1(4)
O3 C8 H8 109.0
C7 C8 H8 109.0
C9 C8 H8 109.0
O4 C9 C14 103.7(5)
O4 C9 C13 113.9(5)
C14 C9 C13 110.4(5)
O4 C9 C8 108.3(4)
C14 C9 C8 106.7(5)
C13 C9 C8 113.2(5)
O4 C10 O5 114.1(4)
O4 C10 C11 114.0(4)
O5 C10 C11 105.7(4)
O4 C10 H10 107.6
O5 C10 H10 107.6
C11 C10 H10 107.6
O6 C11 C10 108.1(4)
O6 C11 C7 111.1(4)
C10 C11 C7 109.3(4)
O6 C11 H11A 109.4
C10 C11 H11A 109.4
C7 C11 H11A 109.4
O3 C12 H12A 109.5
O3 C12 H12B 109.5
H12A C12 H12B 109.5
O3 C12 H12C 109.5
H12A C12 H12C 109.5
H12B C12 H12C 109.5
C9 C13 H13A 109.5
C9 C13 H13B 109.5
H13A C13 H13B 109.5
C9 C13 H13C 109.5
H13A C13 H13C 109.5
H13B C13 H13C 109.5
C9 C14 H14A 109.5
C9 C14 H14B 109.5
H14A C14 H14B 109.5
C9 C14 H14C 109.5
H14A C14 H14C 109.5
H14B C14 H14C 109.5
O5 C15 C23 115.4(5)
O5 C15 C16 121.8(5)
C23 C15 C16 122.8(5)
C17 C16 C15 118.2(5)
C17 C16 H16 120.9
C15 C16 H16 120.9
C18 C17 C16 122.2(5)
C18 C17 H17 118.9
C16 C17 H17 118.9
C17 C18 C22 118.1(5)
C17 C18 C19 123.8(5)
C22 C18 C19 118.1(5)
O7 C19 C20 126.0(5)
O7 C19 C18 114.5(5)
C20 C19 C18 119.5(6)
C19 C20 C21 120.8(5)
C19 C20 N2 128.3(5)
C21 C20 N2 110.9(5)
O9 C21 O8 114.4(5)
O9 C21 C20 126.0(5)
O8 C21 C20 119.6(5)
C18 C22 O8 121.1(4)
C18 C22 C23 122.8(5)
O8 C22 C23 116.1(4)
C15 C23 C22 116.0(5)
C15 C23 C24 123.4(4)
C22 C23 C24 120.5(4)
C23 C24 H24A 109.5
C23 C24 H24B 109.5
H24A C24 H24B 109.5
C23 C24 H24C 109.5
H24A C24 H24C 109.5
H24B C24 H24C 109.5
O10 C25 N2 121.3(5)
O10 C25 C26 120.1(6)
N2 C25 C26 118.5(6)
C27 C26 C31 117.3(5)
C27 C26 C25 118.1(6)
C31 C26 C25 124.5(6)
C28 C27 C26 122.5(6)
C28 C27 H27 118.8
C26 C27 H27 118.8
C27 C28 C29 118.9(5)
C27 C28 H28 120.6
C29 C28 H28 120.6
O11 C29 C30 120.8(5)
O11 C29 C28 121.1(5)
C30 C29 C28 118.1(5)
C29 C30 C31 122.8(6)
C29 C30 C32 120.7(5)
C31 C30 C32 116.4(6)
C30 C31 C26 120.4(5)
C30 C31 H31 119.8
C26 C31 H31 119.8
C33 C32 C30 107.1(6)
C33 C32 H32A 110.3
C30 C32 H32A 110.3
C33 C32 H32B 110.3
C30 C32 H32B 110.3
H32A C32 H32B 108.6
C34 C33 C32 124.4(8)
C34 C33 H33 117.8
C32 C33 H33 117.8
C33 C34 C35 124.6(9)
C33 C34 C36 120.7(10)
C35 C34 C36 114.7(10)
C34 C35 H35A 109.5
C34 C35 H35B 109.5
H35A C35 H35B 109.5
C34 C35 H35C 109.5
H35A C35 H35C 109.5
H35B C35 H35C 109.5
C34 C36 H36A 109.5
C34 C36 H36B 109.5
H36A C36 H36B 109.5
C34 C36 H36C 109.5
H36A C36 H36C 109.5
H36B C36 H36C 109.5

loop_
_geom_bond_atom_site_label_1
_geom_bond_atom_site_label_2
_geom_bond_distance
O1 C6 1.343(8)
O1 C7 1.443(6)
O2 C6 1.226(7)
O3 C12 1.385(7)
O3 C8 1.428(7)
O4 C10 1.392(7)
O4 C9 1.455(7)
O5 C15 1.351(6)
O5 C10 1.437(6)
O6 C11 1.413(6)
O6 H6 0.8400
O7 C19 1.356(8)
O7 H7 0.8400
O8 C21 1.372(6)
O8 C22 1.394(6)
O9 C21 1.242(7)
O10 C25 1.260(9)
O11 C29 1.349(6)
O11 H11 0.8400
N2 C25 1.352(8)
N2 C20 1.433(7)
N2 H2 0.8800
C1 C2 1.527(13)
C1 H1A 0.9800
C1 H1B 0.9800
C1 H1C 0.9800
N1 C2 1.379(8)
N1 C5 1.389(9)
N1 H1 0.8800
C2 C3 1.362(13)
C3 C4 1.389(11)
C3 H3 0.9500
C4 C5 1.392(10)
C4 H4 0.9500
C5 C6 1.397(9)
C7 C8 1.507(7)
C7 C11 1.538(7)
C7 H7A 1.0000
C8 C9 1.538(8)
C8 H8 1.0000
C9 C14 1.509(8)
C9 C13 1.510(8)
C10 C11 1.518(7)
C10 H10 1.0000
C11 H11A 1.0000
C12 H12A 0.9800
C12 H12B 0.9800
C12 H12C 0.9800
C13 H13A 0.9800
C13 H13B 0.9800
C13 H13C 0.9800
C14 H14A 0.9800
C14 H14B 0.9800
C14 H14C 0.9800
C15 C23 1.379(7)
C15 C16 1.403(8)
C16 C17 1.388(8)
C16 H16 0.9500
C17 C18 1.368(8)
C17 H17 0.9500
C18 C22 1.395(8)
C18 C19 1.447(7)
C19 C20 1.382(8)
C20 C21 1.414(9)
C22 C23 1.419(7)
C23 C24 1.483(8)
C24 H24A 0.9800
C24 H24B 0.9800
C24 H24C 0.9800
C25 C26 1.438(8)
C26 C27 1.389(9)
C26 C31 1.420(9)
C27 C28 1.386(7)
C27 H27 0.9500
C28 C29 1.449(9)
C28 H28 0.9500
C29 C30 1.355(8)
C30 C31 1.379(8)
C30 C32 1.571(10)
C31 H31 0.9500
C32 C33 1.564(15)
C32 H32A 0.9900
C32 H32B 0.9900
C33 C34 1.312(14)
C33 H33 0.9500
C34 C35 1.470(12)
C34 C36 1.513(16)
C35 H35A 0.9800
C35 H35B 0.9800
C35 H35C 0.9800
C36 H36A 0.9800
C36 H36B 0.9800
C36 H36C 0.9800

loop_
_geom_hbond_atom_site_label_D
_geom_hbond_atom_site_label_H
_geom_hbond_atom_site_label_A
_geom_hbond_distance_DH
_geom_hbond_distance_HA
_geom_hbond_distance_DA
_geom_hbond_angle_DHA
_geom_hbond_site_symmetry_A
O6 H6 O1 0.84 2.33 2.802(6) 115.9 .
O6 H6 O9 0.84 2.53 2.814(5) 100.8 3_466
O7 H7 O10 0.84 1.63 2.449(6) 162.6 .
O7 H7 N2 0.84 2.70 3.069(7) 108.7 .
O11 H11 O6 0.84 1.99 2.717(5) 144.3 2_665
N2 H2 O9 0.88 2.25 2.676(6) 109.4 .

loop_
_geom_torsion_atom_site_label_1
_geom_torsion_atom_site_label_2
_geom_torsion_atom_site_label_3
_geom_torsion_atom_site_label_4
_geom_torsion
C5 N1 C2 C3 2.0(8)
C5 N1 C2 C1 -179.4(7)
N1 C2 C3 C4 -3.4(9)
C1 C2 C3 C4 178.3(8)
C2 C3 C4 C5 3.6(9)
C2 N1 C5 C4 0.1(8)
C2 N1 C5 C6 175.4(6)
C3 C4 C5 N1 -2.2(8)
C3 C4 C5 C6 -176.9(7)
C7 O1 C6 O2 -4.7(8)
C7 O1 C6 C5 175.7(5)
N1 C5 C6 O2 -5.4(10)
C4 C5 C6 O2 168.4(7)
N1 C5 C6 O1 174.2(6)
C4 C5 C6 O1 -12.0(10)
C6 O1 C7 C8 -161.8(5)
C6 O1 C7 C11 79.3(6)
C12 O3 C8 C7 -99.7(6)
C12 O3 C8 C9 137.8(6)
O1 C7 C8 O3 63.8(5)
C11 C7 C8 O3 -176.6(4)
O1 C7 C8 C9 -176.6(4)
C11 C7 C8 C9 -57.0(5)
C10 O4 C9 C14 -165.2(5)
C10 O4 C9 C13 74.7(6)
C10 O4 C9 C8 -52.1(5)
O3 C8 C9 O4 174.9(4)
C7 C8 C9 O4 53.6(6)
O3 C8 C9 C14 -74.0(6)
C7 C8 C9 C14 164.7(5)
O3 C8 C9 C13 47.6(6)
C7 C8 C9 C13 -73.6(6)
C9 O4 C10 O5 -68.7(6)
C9 O4 C10 C11 52.9(6)
C15 O5 C10 O4 -74.1(6)
C15 O5 C10 C11 159.8(5)
O4 C10 C11 O6 70.1(6)
O5 C10 C11 O6 -163.8(4)
O4 C10 C11 C7 -51.0(6)
O5 C10 C11 C7 75.1(5)
O1 C7 C11 O6 50.5(6)
C8 C7 C11 O6 -65.8(5)
O1 C7 C11 C10 169.7(4)
C8 C7 C11 C10 53.4(5)
C10 O5 C15 C23 -163.8(5)
C10 O5 C15 C16 16.4(8)
O5 C15 C16 C17 178.1(6)
C23 C15 C16 C17 -1.7(10)
C15 C16 C17 C18 0.8(10)
C16 C17 C18 C22 0.5(10)
C16 C17 C18 C19 -176.2(6)
C17 C18 C19 O7 -7.2(10)
C22 C18 C19 O7 176.1(6)
C17 C18 C19 C20 175.3(6)
C22 C18 C19 C20 -1.4(9)
O7 C19 C20 C21 -173.7(6)
C18 C19 C20 C21 3.5(9)
O7 C19 C20 N2 5.7(11)
C18 C19 C20 N2 -177.1(6)
C25 N2 C20 C19 2.6(11)
C25 N2 C20 C21 -177.9(6)
C22 O8 C21 O9 176.1(5)
C22 O8 C21 C20 -1.7(8)
C19 C20 C21 O9 -179.5(6)
N2 C20 C21 O9 1.0(9)
C19 C20 C21 O8 -2.0(9)
N2 C20 C21 O8 178.5(5)
C17 C18 C22 O8 -179.1(5)
C19 C18 C22 O8 -2.2(9)
C17 C18 C22 C23 -0.9(9)
C19 C18 C22 C23 176.0(6)
C21 O8 C22 C18 3.8(8)
C21 O8 C22 C23 -174.5(5)
O5 C15 C23 C22 -178.6(5)
C16 C15 C23 C22 1.2(9)
O5 C15 C23 C24 -0.1(9)
C16 C15 C23 C24 179.7(6)
C18 C22 C23 C15 0.1(9)
O8 C22 C23 C15 178.4(5)
C18 C22 C23 C24 -178.5(6)
O8 C22 C23 C24 -0.2(8)
C20 N2 C25 O10 -5.8(11)
C20 N2 C25 C26 172.2(6)
O10 C25 C26 C27 4.4(10)
N2 C25 C26 C27 -173.6(6)
O10 C25 C26 C31 -172.8(7)
N2 C25 C26 C31 9.2(10)
C31 C26 C27 C28 -2.4(9)
C25 C26 C27 C28 -179.9(6)
C26 C27 C28 C29 0.7(9)
C27 C28 C29 O11 -179.5(5)
C27 C28 C29 C30 1.9(8)
O11 C29 C30 C31 178.7(6)
C28 C29 C30 C31 -2.6(10)
O11 C29 C30 C32 -1.0(10)
C28 C29 C30 C32 177.6(7)
C29 C30 C31 C26 0.9(11)
C32 C30 C31 C26 -179.4(7)
C27 C26 C31 C30 1.7(10)
C25 C26 C31 C30 178.9(7)
C29 C30 C32 C33 -100.7(8)
C31 C30 C32 C33 79.6(8)
C30 C32 C33 C34 -107.8(9)
C32 C33 C34 C35 -2.6(14)
C32 C33 C34 C36 175.7(8)
